data_7042823
loop_
_publ_author_name
'Maddock, Lewis'
'Borilovic, Ivana'
'McIntyre, Jamie'
'Kennedy, Alan'
'Aromi, Guillem'
'Hevia, Eva'

_publ_section_title
;
 Synthetic, Structural and Magnetic Implications of Introducing
 2,2'-Dipyridylamide to Sodium Ferrate Complexes
;
_journal_name_full 'Dalton Trans.'
_journal_paper_doi 10.1039/C7DT01319A
_journal_year 2017
_chemical_formula_sum 'C32 H52 Fe2 N8 Si4'
_chemical_formula_weight 772.87
_chemical_name_systematic
;
 ?
;
_space_group_crystal_system monoclinic
_space_group_IT_number 14
_space_group_name_Hall '-P 2ybc'
_space_group_name_H-M_alt 'P 1 21/c 1'
_symmetry_space_group_name_Hall '-P 2ybc'
_symmetry_space_group_name_H-M 'P 1 21/c 1'
_atom_sites_solution_hydrogens geom
_audit_creation_method SHELXL-2013
_audit_update_record
;
2017-03-19 deposited with the CCDC.
2017-04-26 downloaded from the CCDC.
;
_cell_angle_alpha 90
_cell_angle_beta 104.402(2)
_cell_angle_gamma 90
_cell_formula_units_Z 2
_cell_length_a 9.3817(2)
_cell_length_b 20.4274(4)
_cell_length_c 10.5678(2)
_cell_measurement_reflns_used 4999
_cell_measurement_temperature 123.0
_cell_measurement_theta_max 29.3114
_cell_measurement_theta_min 2.9856
_cell_volume 1961.61(7)
_computing_cell_refinement CrysalisPro
_computing_data_collection CrysalisPro
_computing_data_reduction CrysalisPro
_computing_publication_material SHELXL
_computing_structure_refinement 'SHELXL-2013 (Sheldrick, 2013)'
_diffrn_ambient_temperature 123.0
_diffrn_detector_area_resol_mean 16.0727
_diffrn_measured_fraction_theta_full 0.997
_diffrn_measured_fraction_theta_max 0.907
_diffrn_measurement_device_type 'OD Xcalibur, Eos'
_diffrn_radiation_monochromator graphite
_diffrn_radiation_source 'Enhance (Mo) X-ray Source'
_diffrn_radiation_type 'Mo K\a'
_diffrn_radiation_wavelength 0.7107
_diffrn_reflns_av_R_equivalents 0.0279
_diffrn_reflns_av_unetI/netI 0.0418
_diffrn_reflns_Laue_measured_fraction_full 0.997
_diffrn_reflns_Laue_measured_fraction_max 0.907
_diffrn_reflns_limit_h_max 12
_diffrn_reflns_limit_h_min -12
_diffrn_reflns_limit_k_max 25
_diffrn_reflns_limit_k_min -28
_diffrn_reflns_limit_l_max 13
_diffrn_reflns_limit_l_min -14
_diffrn_reflns_number 11789
_diffrn_reflns_point_group_measured_fraction_full 0.997
_diffrn_reflns_point_group_measured_fraction_max 0.907
_diffrn_reflns_theta_full 27.000
_diffrn_reflns_theta_max 29.376
_diffrn_reflns_theta_min 3.278
_exptl_absorpt_coefficient_mu 0.895
_exptl_absorpt_correction_T_max 1.00000
_exptl_absorpt_correction_T_min 0.97679
_exptl_absorpt_correction_type multi-scan
_exptl_absorpt_process_details
;
CrysAlisPro, Oxford Diffraction Ltd.,
Version 1.171.34.40 (release 27-08-2010 CrysAlis171 .NET)
(compiled Aug 27 2010,11:50:40)
Empirical absorption correction using spherical harmonics,
 implemented in SCALE3 ABSPACK scaling algorithm.
;
_exptl_crystal_colour orange
_exptl_crystal_density_diffrn 1.309
_exptl_crystal_description plates
_exptl_crystal_F_000 816
_exptl_crystal_size_max 0.4
_exptl_crystal_size_mid 0.3
_exptl_crystal_size_min 0.02
_refine_diff_density_max 0.409
_refine_diff_density_min -0.252
_refine_diff_density_rms 0.063
_refine_ls_extinction_method none
_refine_ls_goodness_of_fit_ref 1.035
_refine_ls_hydrogen_treatment constr
_refine_ls_matrix_type full
_refine_ls_number_parameters 214
_refine_ls_number_reflns 4897
_refine_ls_number_restraints 0
_refine_ls_restrained_S_all 1.035
_refine_ls_R_factor_all 0.0487
_refine_ls_R_factor_gt 0.0335
_refine_ls_shift/su_max 0.001
_refine_ls_shift/su_mean 0.000
_refine_ls_structure_factor_coef Fsqd
_refine_ls_weighting_details 'w=1/[\s^2^(Fo^2^)+(0.0292P)^2^+0.7609P] where P=(Fo^2^+2Fc^2^)/3'
_refine_ls_weighting_scheme calc
_refine_ls_wR_factor_gt 0.0698
_refine_ls_wR_factor_ref 0.0749
_reflns_Friedel_coverage 0.000
_reflns_number_gt 3951
_reflns_number_total 4897
_reflns_threshold_expression 'I > 2\s(I)'
_cod_data_source_file c7dt01319a2.cif
_cod_data_source_block jamie_2
_cod_database_code 7042823
_shelx_space_group_comment
;
The symmetry employed for this shelxl refinement is uniquely defined
by the following loop, which should always be used as a source of
symmetry information in preference to the above space-group names.
They are only intended as comments.
;
_shelxl_version_number 2013-3

loop_
_space_group_symop_operation_xyz
'x, y, z'
'-x, y+1/2, -z+1/2'
'-x, -y, -z'
'x, -y-1/2, z-1/2'

loop_
_atom_site_label
_atom_site_type_symbol
_atom_site_fract_x
_atom_site_fract_y
_atom_site_fract_z
_atom_site_U_iso_or_equiv
_atom_site_adp_type
_atom_site_occupancy
_atom_site_site_symmetry_order
_atom_site_calc_flag
_atom_site_refinement_flags_posn
_atom_site_refinement_flags_adp
Fe1 Fe 0.55743(3) 0.42423(2) 0.97528(2) 0.01243(7) Uani 1 1 d . .
Si1 Si 0.28174(5) 0.33561(2) 0.84378(5) 0.01617(11) Uani 1 1 d . .
Si2 Si 0.57320(6) 0.31023(2) 0.78276(5) 0.01768(12) Uani 1 1 d . .
N1 N 0.46632(15) 0.34945(7) 0.86969(14) 0.0139(3) Uani 1 1 d . .
N2 N 0.52898(16) 0.47101(7) 1.15111(14) 0.0142(3) Uani 1 1 d . .
N3 N 0.72503(16) 0.40661(7) 1.16011(14) 0.0147(3) Uani 1 1 d . .
N4 N 0.30904(16) 0.52217(7) 1.12069(14) 0.0144(3) Uani 1 1 d . .
C1 C 0.2011(2) 0.38404(11) 0.9588(2) 0.0292(5) Uani 1 1 d . .
H1A H 0.2547 0.3744 1.0490 0.044 Uiso 1 1 calc R U
H1B H 0.0973 0.3723 0.9464 0.044 Uiso 1 1 calc R U
H1C H 0.2092 0.4309 0.9415 0.044 Uiso 1 1 calc R U
C2 C 0.2298(2) 0.24830(10) 0.8662(2) 0.0304(5) Uani 1 1 d . .
H2A H 0.1324 0.2470 0.8844 0.046 Uiso 1 1 calc R U
H2B H 0.3024 0.2288 0.9395 0.046 Uiso 1 1 calc R U
H2C H 0.2274 0.2235 0.7863 0.046 Uiso 1 1 calc R U
C3 C 0.1758(2) 0.35981(12) 0.6752(2) 0.0328(5) Uani 1 1 d . .
H3A H 0.1886 0.4068 0.6626 0.049 Uiso 1 1 calc R U
H3B H 0.0712 0.3502 0.6648 0.049 Uiso 1 1 calc R U
H3C H 0.2124 0.3351 0.6104 0.049 Uiso 1 1 calc R U
C4 C 0.5048(2) 0.22674(10) 0.7236(2) 0.0284(5) Uani 1 1 d . .
H4A H 0.5072 0.1982 0.7987 0.043 Uiso 1 1 calc R U
H4B H 0.5679 0.2083 0.6713 0.043 Uiso 1 1 calc R U
H4C H 0.4036 0.2300 0.6699 0.043 Uiso 1 1 calc R U
C5 C 0.5825(3) 0.35730(10) 0.6320(2) 0.0302(5) Uani 1 1 d . .
H5A H 0.6304 0.3996 0.6573 0.045 Uiso 1 1 calc R U
H5B H 0.4827 0.3645 0.5777 0.045 Uiso 1 1 calc R U
H5C H 0.6394 0.3323 0.5823 0.045 Uiso 1 1 calc R U
C6 C 0.7645(2) 0.29733(10) 0.8859(2) 0.0293(5) Uani 1 1 d . .
H6A H 0.7621 0.2664 0.9563 0.044 Uiso 1 1 calc R U
H6B H 0.8051 0.3392 0.9237 0.044 Uiso 1 1 calc R U
H6C H 0.8264 0.2796 0.8318 0.044 Uiso 1 1 calc R U
C7 C 0.65412(19) 0.44360(8) 1.23080(17) 0.0144(3) Uani 1 1 d . .
C8 C 0.7096(2) 0.45226(9) 1.36579(17) 0.0198(4) Uani 1 1 d . .
H8 H 0.6612 0.4802 1.4137 0.024 Uiso 1 1 calc R U
C9 C 0.8358(2) 0.41922(10) 1.42712(18) 0.0221(4) Uani 1 1 d . .
H9 H 0.8749 0.4238 1.5186 0.027 Uiso 1 1 calc R U
C10 C 0.9062(2) 0.37912(9) 1.35534(19) 0.0210(4) Uani 1 1 d . .
H10 H 0.9916 0.3550 1.3970 0.025 Uiso 1 1 calc R U
C11 C 0.84889(19) 0.37532(9) 1.22180(18) 0.0191(4) Uani 1 1 d . .
H11 H 0.8990 0.3496 1.1716 0.023 Uiso 1 1 calc R U
C12 C 0.1731(2) 0.52884(9) 1.13927(18) 0.0186(4) Uani 1 1 d . .
H12 H 0.1055 0.5570 1.0826 0.022 Uiso 1 1 calc R U
C13 C 0.1276(2) 0.49681(9) 1.23649(19) 0.0222(4) Uani 1 1 d . .
H13 H 0.0309 0.5026 1.2474 0.027 Uiso 1 1 calc R U
C14 C 0.2281(2) 0.45550(9) 1.31880(19) 0.0222(4) Uani 1 1 d . .
H14 H 0.2009 0.4336 1.3885 0.027 Uiso 1 1 calc R U
C15 C 0.3662(2) 0.44641(9) 1.29936(17) 0.0179(4) Uani 1 1 d . .
H15 H 0.4352 0.4185 1.3552 0.021 Uiso 1 1 calc R U
C16 C 0.40337(19) 0.47936(8) 1.19501(16) 0.0139(3) Uani 1 1 d . .

loop_
_atom_site_aniso_label
_atom_site_aniso_U_11
_atom_site_aniso_U_22
_atom_site_aniso_U_33
_atom_site_aniso_U_23
_atom_site_aniso_U_13
_atom_site_aniso_U_12
Fe1 0.01310(12) 0.01216(12) 0.01183(12) -0.00149(10) 0.00274(9) -0.00038(10)
Si1 0.0142(2) 0.0152(2) 0.0171(2) -0.00220(19) 0.00012(19) 0.00009(19)
Si2 0.0202(3) 0.0142(2) 0.0197(3) -0.0039(2) 0.0069(2) -0.0001(2)
N1 0.0148(7) 0.0127(7) 0.0135(7) -0.0013(6) 0.0023(6) -0.0010(6)
N2 0.0149(7) 0.0152(7) 0.0128(7) 0.0005(6) 0.0037(6) 0.0003(6)
N3 0.0144(7) 0.0141(7) 0.0154(7) 0.0005(6) 0.0030(6) -0.0008(6)
N4 0.0151(7) 0.0119(7) 0.0160(7) -0.0002(6) 0.0036(6) 0.0003(6)
C1 0.0159(9) 0.0341(11) 0.0375(12) -0.0144(10) 0.0064(9) -0.0022(9)
C2 0.0246(11) 0.0242(10) 0.0439(13) -0.0017(9) 0.0114(10) -0.0058(9)
C3 0.0269(11) 0.0392(13) 0.0258(11) 0.0003(9) -0.0055(9) 0.0046(10)
C4 0.0337(11) 0.0185(10) 0.0349(12) -0.0081(9) 0.0122(10) -0.0002(9)
C5 0.0448(13) 0.0271(11) 0.0235(10) -0.0064(9) 0.0176(10) -0.0084(10)
C6 0.0215(10) 0.0231(10) 0.0430(13) -0.0067(9) 0.0072(9) 0.0028(8)
C7 0.0152(8) 0.0124(8) 0.0154(8) 0.0016(6) 0.0037(7) -0.0008(7)
C8 0.0216(9) 0.0225(9) 0.0150(9) -0.0019(7) 0.0041(7) 0.0000(8)
C9 0.0198(9) 0.0283(10) 0.0151(9) 0.0030(8) -0.0016(7) -0.0024(8)
C10 0.0143(8) 0.0219(9) 0.0239(9) 0.0063(8) -0.0009(7) 0.0011(7)
C11 0.0156(9) 0.0179(9) 0.0240(9) 0.0013(7) 0.0050(8) 0.0005(7)
C12 0.0175(9) 0.0153(9) 0.0217(9) -0.0015(7) 0.0026(8) 0.0017(7)
C13 0.0197(9) 0.0200(10) 0.0302(10) -0.0036(8) 0.0124(8) -0.0012(8)
C14 0.0264(10) 0.0228(10) 0.0207(9) -0.0007(8) 0.0122(8) -0.0058(8)
C15 0.0217(9) 0.0165(9) 0.0150(8) 0.0023(7) 0.0037(7) 0.0000(7)
C16 0.0146(8) 0.0135(8) 0.0132(8) -0.0023(6) 0.0027(7) -0.0023(7)

loop_
_atom_type_symbol
_atom_type_description
_atom_type_scat_dispersion_real
_atom_type_scat_dispersion_imag
_atom_type_scat_source
C C 0.0033 0.0016 'International Tables Vol C Tables 4.2.6.8 and 6.1.1.4'
H H 0.0000 0.0000 'International Tables Vol C Tables 4.2.6.8 and 6.1.1.4'
N N 0.0061 0.0033 'International Tables Vol C Tables 4.2.6.8 and 6.1.1.4'
Si Si 0.0817 0.0704 'International Tables Vol C Tables 4.2.6.8 and 6.1.1.4'
Fe Fe 0.3463 0.8444 'International Tables Vol C Tables 4.2.6.8 and 6.1.1.4'

loop_
_geom_angle_atom_site_label_1
_geom_angle_atom_site_label_2
_geom_angle_atom_site_label_3
_geom_angle
_geom_angle_site_symmetry_1
_geom_angle_site_symmetry_3
N1 Fe1 N4 111.04(6) . 3_667
N1 Fe1 N2 134.76(6) . .
N4 Fe1 N2 113.54(5) 3_667 .
N1 Fe1 N3 119.34(6) . .
N4 Fe1 N3 97.63(5) 3_667 .
N2 Fe1 N3 61.70(5) . .
N1 Si1 C1 111.50(8) . .
N1 Si1 C3 112.63(9) . .
C1 Si1 C3 105.89(10) . .
N1 Si1 C2 114.92(8) . .
C1 Si1 C2 105.13(10) . .
C3 Si1 C2 106.07(10) . .
N1 Si2 C6 110.91(8) . .
N1 Si2 C4 113.96(9) . .
C6 Si2 C4 105.38(9) . .
N1 Si2 C5 111.78(9) . .
C6 Si2 C5 108.98(10) . .
C4 Si2 C5 105.46(9) . .
Si1 N1 Si2 122.72(9) . .
Si1 N1 Fe1 120.12(8) . .
Si2 N1 Fe1 116.01(8) . .
C16 N2 C7 120.82(15) . .
C16 N2 Fe1 129.87(11) . .
C7 N2 Fe1 94.40(10) . .
C11 N3 C7 118.94(16) . .
C11 N3 Fe1 147.65(13) . .
C7 N3 Fe1 93.31(10) . .
C12 N4 C16 119.31(15) . .
C12 N4 Fe1 135.85(12) . 3_667
C16 N4 Fe1 103.59(11) . 3_667
Si1 C1 H1A 109.5 . .
Si1 C1 H1B 109.5 . .
H1A C1 H1B 109.5 . .
Si1 C1 H1C 109.5 . .
H1A C1 H1C 109.5 . .
H1B C1 H1C 109.5 . .
Si1 C2 H2A 109.5 . .
Si1 C2 H2B 109.5 . .
H2A C2 H2B 109.5 . .
Si1 C2 H2C 109.5 . .
H2A C2 H2C 109.5 . .
H2B C2 H2C 109.5 . .
Si1 C3 H3A 109.5 . .
Si1 C3 H3B 109.5 . .
H3A C3 H3B 109.5 . .
Si1 C3 H3C 109.5 . .
H3A C3 H3C 109.5 . .
H3B C3 H3C 109.5 . .
Si2 C4 H4A 109.5 . .
Si2 C4 H4B 109.5 . .
H4A C4 H4B 109.5 . .
Si2 C4 H4C 109.5 . .
H4A C4 H4C 109.5 . .
H4B C4 H4C 109.5 . .
Si2 C5 H5A 109.5 . .
Si2 C5 H5B 109.5 . .
H5A C5 H5B 109.5 . .
Si2 C5 H5C 109.5 . .
H5A C5 H5C 109.5 . .
H5B C5 H5C 109.5 . .
Si2 C6 H6A 109.5 . .
Si2 C6 H6B 109.5 . .
H6A C6 H6B 109.5 . .
Si2 C6 H6C 109.5 . .
H6A C6 H6C 109.5 . .
H6B C6 H6C 109.5 . .
N3 C7 N2 110.55(15) . .
N3 C7 C8 121.65(16) . .
N2 C7 C8 127.77(16) . .
C9 C8 C7 118.34(17) . .
C9 C8 H8 120.8 . .
C7 C8 H8 120.8 . .
C8 C9 C10 120.13(17) . .
C8 C9 H9 119.9 . .
C10 C9 H9 119.9 . .
C11 C10 C9 118.25(17) . .
C11 C10 H10 120.9 . .
C9 C10 H10 120.9 . .
N3 C11 C10 122.59(18) . .
N3 C11 H11 118.7 . .
C10 C11 H11 118.7 . .
N4 C12 C13 122.95(17) . .
N4 C12 H12 118.5 . .
C13 C12 H12 118.5 . .
C12 C13 C14 117.80(17) . .
C12 C13 H13 121.1 . .
C14 C13 H13 121.1 . .
C15 C14 C13 120.31(18) . .
C15 C14 H14 119.8 . .
C13 C14 H14 119.8 . .
C14 C15 C16 118.60(17) . .
C14 C15 H15 120.7 . .
C16 C15 H15 120.7 . .
N4 C16 N2 112.07(15) . .
N4 C16 C15 120.79(16) . .
N2 C16 C15 127.05(16) . .

loop_
_geom_bond_atom_site_label_1
_geom_bond_atom_site_label_2
_geom_bond_distance
_geom_bond_site_symmetry_2
Fe1 N1 1.9583(14) .
Fe1 N4 2.1044(14) 3_667
Fe1 N2 2.1642(14) .
Fe1 N3 2.2112(15) .
Si1 N1 1.7081(15) .
Si1 C1 1.867(2) .
Si1 C3 1.877(2) .
Si1 C2 1.880(2) .
Si2 N1 1.7174(15) .
Si2 C6 1.872(2) .
Si2 C4 1.874(2) .
Si2 C5 1.882(2) .
N2 C16 1.380(2) .
N2 C7 1.382(2) .
N3 C11 1.344(2) .
N3 C7 1.349(2) .
N4 C12 1.345(2) .
N4 C16 1.349(2) .
N4 Fe1 2.1045(14) 3_667
C1 H1A 0.9800 .
C1 H1B 0.9800 .
C1 H1C 0.9800 .
C2 H2A 0.9800 .
C2 H2B 0.9800 .
C2 H2C 0.9800 .
C3 H3A 0.9800 .
C3 H3B 0.9800 .
C3 H3C 0.9800 .
C4 H4A 0.9800 .
C4 H4B 0.9800 .
C4 H4C 0.9800 .
C5 H5A 0.9800 .
C5 H5B 0.9800 .
C5 H5C 0.9800 .
C6 H6A 0.9800 .
C6 H6B 0.9800 .
C6 H6C 0.9800 .
C7 C8 1.403(2) .
C8 C9 1.377(3) .
C8 H8 0.9500 .
C9 C10 1.390(3) .
C9 H9 0.9500 .
C10 C11 1.382(3) .
C10 H10 0.9500 .
C11 H11 0.9500 .
C12 C13 1.373(3) .
C12 H12 0.9500 .
C13 C14 1.397(3) .
C13 H13 0.9500 .
C14 C15 1.374(3) .
C14 H14 0.9500 .
C15 C16 1.408(2) .
C15 H15 0.9500 .

loop_
_geom_torsion_atom_site_label_1
_geom_torsion_atom_site_label_2
_geom_torsion_atom_site_label_3
_geom_torsion_atom_site_label_4
_geom_torsion
_geom_torsion_site_symmetry_1
C1 Si1 N1 Si2 177.99(11) .
C3 Si1 N1 Si2 -63.13(13) .
C2 Si1 N1 Si2 58.49(13) .
C1 Si1 N1 Fe1 -14.74(13) .
C3 Si1 N1 Fe1 104.15(11) .
C2 Si1 N1 Fe1 -134.23(10) .
C6 Si2 N1 Si1 -147.64(10) .
C4 Si2 N1 Si1 -28.93(14) .
C5 Si2 N1 Si1 90.52(12) .
C6 Si2 N1 Fe1 44.60(11) .
C4 Si2 N1 Fe1 163.31(9) .
C5 Si2 N1 Fe1 -77.24(11) .
C11 N3 C7 N2 -179.23(15) .
Fe1 N3 C7 N2 -1.95(14) .
C11 N3 C7 C8 2.6(3) .
Fe1 N3 C7 C8 179.87(15) .
C16 N2 C7 N3 144.62(15) .
Fe1 N2 C7 N3 2.00(14) .
C16 N2 C7 C8 -37.4(3) .
Fe1 N2 C7 C8 -179.97(17) .
N3 C7 C8 C9 -3.2(3) .
N2 C7 C8 C9 178.95(17) .
C7 C8 C9 C10 0.8(3) .
C8 C9 C10 C11 2.1(3) .
C7 N3 C11 C10 0.5(3) .
Fe1 N3 C11 C10 -174.43(16) .
C9 C10 C11 N3 -2.8(3) .
C16 N4 C12 C13 4.1(3) .
Fe1 N4 C12 C13 -160.72(14) 3_667
N4 C12 C13 C14 -0.2(3) .
C12 C13 C14 C15 -1.8(3) .
C13 C14 C15 C16 -0.2(3) .
C12 N4 C16 N2 170.81(15) .
Fe1 N4 C16 N2 -20.01(16) 3_667
C12 N4 C16 C15 -6.1(2) .
Fe1 N4 C16 C15 163.11(14) 3_667
C7 N2 C16 N4 162.78(15) .
Fe1 N2 C16 N4 -69.30(19) .
C7 N2 C16 C15 -20.6(3) .
Fe1 N2 C16 C15 107.34(19) .
C14 C15 C16 N4 4.2(3) .
C14 C15 C16 N2 -172.21(17) .
